data_7232487
loop_
_publ_author_name
'Zhang, Zhong'
'Wang, Yue-Lin'
'Li, Hai-Lou'
'Sun, Ke-Ning'
'Yang, Guo-Yu'

_publ_section_title
;
 Syntheses, structures and properties of three organic--inorganic hybrid
 polyoxotungstates constructed from {Ni6PW9} building blocks: from
 isolated clusters to 2-D layers
;
_journal_issue 16
_journal_name_full CrystEngComm
_journal_page_first 2641
_journal_paper_doi 10.1039/C9CE00194H
_journal_volume 21
_journal_year 2019
_chemical_formula_sum 'C16.67 H32 N6.67 Ni5 O33.67 P0.67 W6'
_chemical_formula_weight 2281.78
_space_group_crystal_system trigonal
_space_group_IT_number 148
_space_group_name_Hall '-R 3'
_space_group_name_H-M_alt 'R -3 :H'
_symmetry_space_group_name_Hall '-R 3'
_symmetry_space_group_name_H-M 'R -3 :H'
_atom_sites_solution_hydrogens geom
_audit_creation_method SHELXL-2017/1
_audit_update_record
;
2018-09-21 deposited with the CCDC.    2019-03-11 downloaded from the CCDC.
;
_cell_angle_alpha 90
_cell_angle_beta 90
_cell_angle_gamma 120
_cell_formula_units_Z 18
_cell_length_a 21.5089(16)
_cell_length_b 21.5089(16)
_cell_length_c 58.751(5)
_cell_measurement_temperature 296(2)
_cell_volume 23539(3)
_computing_structure_refinement 'SHELXL-2017/1 (Sheldrick, 2017)'
_computing_structure_solution 'SHELXT 2014/4 (Sheldrick, 2014)'
_diffrn_ambient_temperature 296(2)
_diffrn_measured_fraction_theta_full 1.000
_diffrn_measured_fraction_theta_max 1.000
_diffrn_radiation_type MoK\a
_diffrn_radiation_wavelength 0.71073
_diffrn_reflns_av_R_equivalents 0.0774
_diffrn_reflns_av_unetI/netI 0.0488
_diffrn_reflns_Laue_measured_fraction_full 1.000
_diffrn_reflns_Laue_measured_fraction_max 1.000
_diffrn_reflns_limit_h_max 25
_diffrn_reflns_limit_h_min -25
_diffrn_reflns_limit_k_max 25
_diffrn_reflns_limit_k_min -25
_diffrn_reflns_limit_l_max 69
_diffrn_reflns_limit_l_min -69
_diffrn_reflns_number 74581
_diffrn_reflns_point_group_measured_fraction_full 1.000
_diffrn_reflns_point_group_measured_fraction_max 1.000
_diffrn_reflns_theta_full 25.009
_diffrn_reflns_theta_max 25.009
_diffrn_reflns_theta_min 1.040
_exptl_absorpt_coefficient_mu 15.000
_exptl_crystal_density_diffrn 2.897
_exptl_crystal_F_000 18756
_exptl_crystal_size_max 0.200
_exptl_crystal_size_mid 0.180
_exptl_crystal_size_min 0.160
_refine_diff_density_max 6.018
_refine_diff_density_min -3.364
_refine_diff_density_rms 0.461
_refine_ls_extinction_method none
_refine_ls_goodness_of_fit_ref 1.044
_refine_ls_hydrogen_treatment refU
_refine_ls_matrix_type full
_refine_ls_number_parameters 623
_refine_ls_number_reflns 9272
_refine_ls_number_restraints 349
_refine_ls_restrained_S_all 1.026
_refine_ls_R_factor_all 0.0941
_refine_ls_R_factor_gt 0.0712
_refine_ls_shift/su_max 0.002
_refine_ls_shift/su_mean 0.000
_refine_ls_structure_factor_coef Fsqd
_refine_ls_weighting_details 'w=1/[\s^2^(Fo^2^)+(0.1061P)^2^+5053.5005P] where P=(Fo^2^+2Fc^2^)/3'
_refine_ls_weighting_scheme calc
_refine_ls_wR_factor_gt 0.2003
_refine_ls_wR_factor_ref 0.2162
_reflns_Friedel_coverage 0.000
_reflns_number_gt 7287
_reflns_number_total 9272
_reflns_threshold_expression 'I > 2\s(I)'
_cod_data_source_file c9ce00194h1.cif
_cod_data_source_block 3_a
_cod_depositor_comments 'Adding full bibliography for 7232485--7232487.cif.'
_cod_original_cell_volume 23539(4)
_cod_database_code 7232487
_shelx_shelxl_version_number 2017/1
_shelx_space_group_comment
;
The symmetry employed for this shelxl refinement is uniquely defined
by the following loop, which should always be used as a source of
symmetry information in preference to the above space-group names.
They are only intended as comments.
;
_shelx_estimated_absorpt_t_min 0.153
_shelx_estimated_absorpt_t_max 0.198

loop_
_space_group_symop_operation_xyz
'x, y, z'
'-y, x-y, z'
'-x+y, -x, z'
'x+2/3, y+1/3, z+1/3'
'-y+2/3, x-y+1/3, z+1/3'
'-x+y+2/3, -x+1/3, z+1/3'
'x+1/3, y+2/3, z+2/3'
'-y+1/3, x-y+2/3, z+2/3'
'-x+y+1/3, -x+2/3, z+2/3'
'-x, -y, -z'
'y, -x+y, -z'
'x-y, x, -z'
'-x+2/3, -y+1/3, -z+1/3'
'y+2/3, -x+y+1/3, -z+1/3'
'x-y+2/3, x+1/3, -z+1/3'
'-x+1/3, -y+2/3, -z+2/3'
'y+1/3, -x+y+2/3, -z+2/3'
'x-y+1/3, x+2/3, -z+2/3'

loop_
_atom_site_label
_atom_site_type_symbol
_atom_site_fract_x
_atom_site_fract_y
_atom_site_fract_z
_atom_site_U_iso_or_equiv
_atom_site_adp_type
_atom_site_occupancy
_atom_site_site_symmetry_order
_atom_site_calc_flag
_atom_site_refinement_flags_posn
_atom_site_refinement_flags_adp
_atom_site_refinement_flags_occupancy
Ni1 Ni 0.91708(11) 1.00209(11) 0.67462(4) 0.0197(5) Uani 1 1 d . . .
Ni2 Ni 0.83218(12) 0.84391(12) 0.67866(5) 0.0248(6) Uani 1 1 d . . .
Ni3 Ni 0.50150(12) 0.67830(12) 0.76053(4) 0.0218(5) Uani 1 1 d . . .
Ni4 Ni 0.33464(11) 0.58359(11) 0.76483(4) 0.0180(5) Uani 1 1 d . . .
Ni5 Ni 0.5927(2) 0.5804(3) 0.87244(7) 0.0819(15) Uani 1 1 d . . .
P1 P 1.000000 1.000000 0.62769(12) 0.0105(14) Uani 1 3 d S T P
P2 P 0.333333 0.666667 0.81161(11) 0.0066(13) Uani 1 3 d S T P
W1 W 0.52289(4) 0.76691(4) 0.81323(2) 0.0247(2) Uani 1 1 d . . .
W2 W 0.90579(4) 1.09697(4) 0.62736(2) 0.0272(2) Uani 1 1 d . . .
W3 W 0.42776(4) 0.56964(4) 0.81219(2) 0.0248(2) Uani 1 1 d . . .
W4 W 0.80987(4) 0.91354(4) 0.62642(2) 0.0278(2) Uani 1 1 d . . .
W5 W 0.33679(5) 0.56871(5) 0.86111(2) 0.0306(2) Uani 1 1 d . . .
W6 W 0.90296(5) 1.00545(5) 0.57853(2) 0.0432(3) Uani 1 1 d . . .
C1 C 0.7453(9) 0.7057(11) 0.7015(3) 0.047(5) Uani 1 1 d D U .
C2 C 0.7224(13) 0.6932(10) 0.6768(3) 0.045(5) Uani 1 1 d D U .
C3 C 0.6054(17) 0.6305(14) 0.7634(5) 0.068(6) Uani 1 1 d D U .
C4 C 0.5773(11) 0.6144(19) 0.7392(5) 0.078(7) Uani 1 1 d D U .
C5 C 0.7848(11) 0.9406(11) 0.7003(4) 0.032(3) Uani 1 1 d . U .
C6 C 0.7229(10) 0.9441(10) 0.7099(4) 0.027(3) Uani 1 1 d . U .
C7 C 0.6643(10) 0.8839(10) 0.7184(3) 0.027(3) Uani 1 1 d . U .
H7 H 0.663895 0.840465 0.718254 0.01(4) Uiso 1 1 calc R . .
C8 C 0.6057(10) 0.8861(10) 0.7273(4) 0.028(3) Uani 1 1 d . U .
C9 C 0.6045(10) 0.9488(10) 0.7271(3) 0.027(3) Uani 1 1 d . U .
H9 H 0.564222 0.949938 0.732323 0.00(4) Uiso 1 1 calc R . .
C10 C 0.6646(10) 1.0121(11) 0.7190(4) 0.029(3) Uani 1 1 d . U .
H10 H 0.664822 1.055419 0.719224 0.08(10) Uiso 1 1 calc R . .
C11 C 0.7233(11) 1.0089(11) 0.7108(4) 0.030(3) Uani 1 1 d . U .
H11 H 0.763439 1.050713 0.705737 0.07(9) Uiso 1 1 calc R . .
C12 C 0.5462(10) 0.8200(10) 0.7382(4) 0.027(3) Uani 1 1 d . U .
C13 C 0.459(2) 0.4414(17) 0.8820(5) 0.089(8) Uani 1 1 d D U .
C14 C 0.4688(15) 0.4862(18) 0.9031(6) 0.084(8) Uani 1 1 d D U .
C15 C 0.9332(11) 0.9314(10) 0.7156(5) 0.0568(13) Uani 1 1 d D U .
C16 C 1.000000 1.000000 0.7232(6) 0.0568(11) Uani 1 3 d DS TU P
C17 C 0.2645(15) 0.6014(16) 0.7245(7) 0.0954(13) Uani 1 1 d D U .
C18 C 0.333333 0.666667 0.7163(8) 0.0954(12) Uani 1 3 d DS TU P
N1 N 0.8204(8) 0.7647(8) 0.7012(3) 0.037(4) Uani 1 1 d D . .
N2 N 0.7375(10) 0.7608(9) 0.6658(3) 0.042(5) Uani 1 1 d D U .
N3 N 0.5969(10) 0.6889(10) 0.7730(4) 0.048(5) Uani 1 1 d D . .
N4 N 0.5033(10) 0.6018(10) 0.7395(3) 0.038(4) Uani 1 1 d D . .
N5 N 0.492(2) 0.4915(19) 0.8628(6) 0.109(10) Uani 1 1 d D U .
N6 N 0.5466(15) 0.5376(16) 0.9044(6) 0.090(9) Uani 1 1 d D U .
N7 N 1.000000 1.000000 0.7482(6) 0.0570(13) Uani 1 3 d DS TU P
N8 N 0.333333 0.666667 0.6913(8) 0.0954(13) Uani 1 3 d DS TU P
O1 O 0.8430(6) 0.9222(6) 0.6555(2) 0.023(3) Uani 1 1 d . . .
O2 O 0.9287(6) 1.0900(6) 0.6568(2) 0.024(3) Uani 1 1 d . . .
O3 O 0.8766(7) 1.1574(7) 0.6287(3) 0.036(4) Uani 1 1 d . . .
O4 O 0.8185(7) 1.0071(7) 0.6291(3) 0.031(3) Uani 1 1 d . . .
O5 O 0.8931(8) 1.0767(8) 0.5941(2) 0.038(4) Uani 1 1 d . . .
O6 O 0.8188(8) 0.9334(8) 0.5938(3) 0.038(4) Uani 1 1 d . . .
O7 O 0.9972(7) 0.9307(6) 0.6187(2) 0.025(3) Uani 1 1 d . . .
O8 O 1.000000 1.000000 0.6541(3) 0.018(4) Uani 1 3 d S T P
O9 O 1.0025(9) 1.0695(9) 0.5753(3) 0.044(4) Uani 1 1 d . U .
O10 O 0.8737(11) 1.0079(11) 0.5518(4) 0.067(5) Uani 1 1 d . U .
O11 O 0.8410(7) 0.8460(7) 0.6199(3) 0.031(3) Uani 1 1 d . . .
O12 O 0.7181(7) 0.8573(7) 0.6292(3) 0.037(4) Uani 1 1 d . . .
O13 O 0.9230(7) 0.9234(7) 0.6922(2) 0.022(3) Uani 1 1 d . U .
O14 O 0.7757(8) 0.8770(7) 0.6988(3) 0.047(5) Uani 1 1 d . . .
O15 O 0.8386(7) 0.9969(6) 0.6945(2) 0.028(3) Uani 1 1 d . . .
O16 O 0.4933(7) 0.8243(7) 0.7447(3) 0.029(3) Uani 1 1 d . . .
O17 O 0.5568(7) 0.7675(7) 0.7402(3) 0.032(3) Uani 1 1 d . . .
O18 O 0.4910(6) 0.7450(6) 0.7838(2) 0.020(3) Uani 1 1 d . U .
O19 O 0.6136(7) 0.8003(8) 0.8114(2) 0.032(3) Uani 1 1 d . . .
O20 O 0.5139(7) 0.7798(7) 0.8456(2) 0.023(3) Uani 1 1 d . U .
O21 O 0.4913(7) 0.6694(7) 0.8200(3) 0.031(3) Uani 1 1 d . . .
O22 O 0.4212(6) 0.5931(6) 0.7828(2) 0.018(3) Uani 1 1 d . . .
O23 O 0.3362(7) 0.6003(6) 0.8203(2) 0.025(3) Uani 1 1 d . . .
O24 O 0.333333 0.666667 0.7858(3) 0.015(4) Uani 1 3 d S T P
O25 O 0.4085(7) 0.5581(7) 0.8456(2) 0.028(3) Uani 1 1 d . U .
O26 O 0.4029(8) 0.6693(8) 0.8644(2) 0.033(3) Uani 1 1 d . U .
O27 O 0.3381(9) 0.5379(10) 0.8883(3) 0.049(4) Uani 1 1 d . . .
O28 O 0.2565(7) 0.5899(7) 0.7473(2) 0.022(3) Uani 1 1 d . U .
O29 O 0.3366(8) 0.4828(7) 0.8111(2) 0.028(3) Uani 1 1 d . . .
O30 O 0.4871(8) 0.5386(8) 0.8110(3) 0.036(4) Uani 1 1 d . . .
O1W O 0.5458(13) 0.6431(13) 0.8712(4) 0.085(7) Uani 1 1 d . U .
O2W O 0.6235(15) 0.5964(12) 0.8380(4) 0.088(7) Uani 1 1 d . . .
O3W O 0.6937(17) 0.6729(18) 0.8826(4) 0.112(10) Uani 1 1 d . . .
O4W O 0.650(2) 0.522(2) 0.8735(6) 0.138(12) Uani 1 1 d . U .
O5W O 0.6976(10) 0.7334(10) 0.8188(4) 0.066(6) Uani 1 1 d . . .

loop_
_atom_site_aniso_label
_atom_site_aniso_U_11
_atom_site_aniso_U_22
_atom_site_aniso_U_33
_atom_site_aniso_U_23
_atom_site_aniso_U_13
_atom_site_aniso_U_12
Ni1 0.0109(10) 0.0088(10) 0.0381(15) 0.0022(9) 0.0044(9) 0.0040(8)
Ni2 0.0133(11) 0.0113(10) 0.0495(16) 0.0039(10) 0.0026(10) 0.0059(9)
Ni3 0.0164(11) 0.0163(11) 0.0328(14) -0.0026(9) 0.0025(9) 0.0082(9)
Ni4 0.0138(10) 0.0140(10) 0.0246(13) -0.0039(9) -0.0023(9) 0.0057(9)
Ni5 0.051(2) 0.134(4) 0.045(2) 0.017(2) -0.0027(17) 0.035(3)
P1 0.009(2) 0.009(2) 0.014(4) 0.000 0.000 0.0044(10)
P2 0.0086(19) 0.0086(19) 0.003(3) 0.000 0.000 0.0043(10)
W1 0.0179(4) 0.0244(4) 0.0289(5) -0.0084(3) -0.0058(3) 0.0085(3)
W2 0.0177(4) 0.0176(4) 0.0484(6) 0.0086(3) -0.0012(3) 0.0104(3)
W3 0.0253(4) 0.0246(4) 0.0287(5) -0.0003(3) -0.0069(3) 0.0157(3)
W4 0.0158(4) 0.0179(4) 0.0488(6) 0.0002(3) -0.0100(3) 0.0076(3)
W5 0.0359(5) 0.0340(5) 0.0226(5) 0.0046(3) -0.0033(3) 0.0181(4)
W6 0.0476(6) 0.0488(6) 0.0332(6) 0.0047(4) -0.0106(4) 0.0242(5)
C1 0.041(8) 0.042(8) 0.053(9) 0.004(7) 0.001(7) 0.018(7)
C2 0.045(5) 0.044(5) 0.045(5) 0.0002(10) -0.0001(10) 0.022(2)
C3 0.071(10) 0.069(10) 0.083(11) -0.014(8) -0.003(8) 0.049(9)
C4 0.078(7) 0.078(7) 0.078(7) -0.0004(10) 0.0000(10) 0.039(4)
C5 0.030(5) 0.029(5) 0.040(5) 0.005(4) 0.004(4) 0.016(4)
C6 0.026(5) 0.024(4) 0.035(5) 0.005(4) 0.004(4) 0.016(4)
C7 0.026(5) 0.023(5) 0.037(5) 0.005(4) 0.004(4) 0.015(4)
C8 0.027(5) 0.023(5) 0.035(5) 0.005(4) 0.004(4) 0.014(4)
C9 0.025(5) 0.024(5) 0.035(5) 0.003(4) 0.005(4) 0.014(4)
C10 0.028(5) 0.024(5) 0.038(5) 0.005(4) 0.004(4) 0.014(4)
C11 0.027(5) 0.025(5) 0.039(5) 0.005(4) 0.003(4) 0.014(4)
C12 0.027(5) 0.024(5) 0.033(6) 0.002(5) 0.005(5) 0.014(4)
C13 0.085(11) 0.084(11) 0.085(11) 0.005(9) 0.000(9) 0.032(10)
C14 0.084(8) 0.084(8) 0.084(8) -0.0001(10) 0.0001(10) 0.042(4)
C15 0.0567(13) 0.0567(13) 0.0568(14) 0.0001(7) 0.0000(7) 0.0283(8)
C16 0.0568(11) 0.0568(11) 0.0568(14) 0.000 0.000 0.0284(6)
C17 0.0954(14) 0.0954(14) 0.0954(15) 0.0000(7) 0.0000(7) 0.0477(8)
C18 0.0954(11) 0.0954(11) 0.0954(15) 0.000 0.000 0.0477(6)
N1 0.033(9) 0.015(8) 0.056(13) 0.009(8) 0.006(8) 0.006(7)
N2 0.042(5) 0.042(5) 0.042(5) 0.0001(10) -0.0002(10) 0.021(2)
N3 0.039(11) 0.046(12) 0.076(16) -0.023(11) -0.016(10) 0.033(10)
N4 0.047(11) 0.049(11) 0.032(11) -0.018(9) -0.002(8) 0.034(10)
N5 0.109(10) 0.109(10) 0.109(10) 0.0002(10) 0.0000(10) 0.054(5)
N6 0.090(9) 0.090(9) 0.090(9) 0.0001(10) -0.0001(10) 0.045(4)
N7 0.0571(14) 0.0571(14) 0.0569(15) 0.000 0.000 0.0286(7)
N8 0.0955(14) 0.0955(14) 0.0954(16) 0.000 0.000 0.0477(7)
O1 0.013(6) 0.022(6) 0.037(8) 0.000(5) -0.005(5) 0.011(5)
O2 0.012(6) 0.011(6) 0.052(9) -0.004(6) -0.006(6) 0.006(5)
O3 0.017(7) 0.022(7) 0.067(11) 0.013(7) 0.000(7) 0.008(6)
O4 0.018(6) 0.027(7) 0.050(10) 0.002(6) -0.010(6) 0.012(6)
O5 0.043(9) 0.046(9) 0.025(8) 0.007(7) -0.006(6) 0.024(8)
O6 0.043(9) 0.042(9) 0.031(9) 0.002(7) -0.013(7) 0.024(7)
O7 0.021(6) 0.012(6) 0.044(9) 0.001(5) -0.001(6) 0.009(5)
O8 0.020(6) 0.020(6) 0.013(11) 0.000 0.000 0.010(3)
O9 0.044(4) 0.044(4) 0.043(4) 0.0003(10) -0.0001(10) 0.022(2)
O10 0.067(6) 0.067(6) 0.066(6) 0.002(2) -0.002(2) 0.033(3)
O11 0.017(6) 0.018(6) 0.052(10) -0.003(6) -0.010(6) 0.004(5)
O12 0.019(7) 0.014(6) 0.071(11) 0.000(7) -0.015(7) 0.004(5)
O13 0.022(3) 0.022(3) 0.022(3) 0.0002(10) -0.0002(10) 0.0112(16)
O14 0.025(7) 0.013(7) 0.103(15) 0.010(8) 0.020(8) 0.010(6)
O15 0.024(7) 0.013(6) 0.046(9) 0.007(6) 0.012(6) 0.009(5)
O16 0.023(7) 0.020(7) 0.046(9) 0.014(6) 0.011(6) 0.012(6)
O17 0.021(7) 0.027(7) 0.049(9) 0.011(6) 0.019(6) 0.012(6)
O18 0.021(3) 0.021(3) 0.020(3) -0.0001(10) -0.0003(10) 0.0101(16)
O19 0.024(7) 0.044(8) 0.026(8) -0.012(6) -0.013(6) 0.016(6)
O20 0.022(3) 0.023(3) 0.022(3) -0.0002(10) -0.0002(10) 0.0109(16)
O21 0.024(7) 0.026(7) 0.047(9) -0.014(6) -0.014(6) 0.016(6)
O22 0.025(6) 0.016(6) 0.016(6) -0.003(5) -0.004(5) 0.012(5)
O23 0.021(6) 0.013(6) 0.034(8) 0.002(5) -0.002(5) 0.004(5)
O24 0.020(6) 0.020(6) 0.004(10) 0.000 0.000 0.010(3)
O25 0.028(3) 0.028(3) 0.028(3) 0.0001(10) -0.0003(10) 0.0141(17)
O26 0.033(3) 0.033(3) 0.032(3) 0.0001(10) -0.0002(10) 0.0161(18)
O27 0.044(9) 0.063(11) 0.033(9) 0.026(8) 0.002(7) 0.022(9)
O28 0.022(3) 0.022(3) 0.023(3) 0.0002(10) 0.0000(10) 0.0111(16)
O29 0.047(9) 0.023(7) 0.017(7) 0.004(5) -0.008(6) 0.019(6)
O30 0.033(8) 0.030(8) 0.047(10) -0.005(7) -0.022(7) 0.018(7)
O1W 0.085(7) 0.085(7) 0.085(7) -0.001(2) 0.000(2) 0.043(4)
O2W 0.11(2) 0.059(14) 0.090(18) -0.003(12) -0.002(15) 0.037(14)
O3W 0.13(2) 0.15(3) 0.042(14) -0.008(15) -0.011(14) 0.07(2)
O4W 0.138(12) 0.138(12) 0.138(12) 0.001(2) 0.000(2) 0.069(6)
O5W 0.051(11) 0.049(11) 0.093(16) -0.024(10) -0.013(10) 0.023(9)

loop_
_atom_type_symbol
_atom_type_description
_atom_type_scat_dispersion_real
_atom_type_scat_dispersion_imag
_atom_type_scat_source
C C 0.0033 0.0016 'International Tables Vol C Tables 4.2.6.8 and 6.1.1.4'
H H 0.0000 0.0000 'International Tables Vol C Tables 4.2.6.8 and 6.1.1.4'
N N 0.0061 0.0033 'International Tables Vol C Tables 4.2.6.8 and 6.1.1.4'
O O 0.0106 0.0060 'International Tables Vol C Tables 4.2.6.8 and 6.1.1.4'
P P 0.1023 0.0942 'International Tables Vol C Tables 4.2.6.8 and 6.1.1.4'
Ni Ni 0.3393 1.1124 'International Tables Vol C Tables 4.2.6.8 and 6.1.1.4'
W W -0.8490 6.8722 'International Tables Vol C Tables 4.2.6.8 and 6.1.1.4'

loop_
_geom_angle_atom_site_label_1
_geom_angle_atom_site_label_2
_geom_angle_atom_site_label_3
_geom_angle
_geom_angle_site_symmetry_1
_geom_angle_site_symmetry_3
O13 Ni1 O1 171.9(5) 3_675 .
O13 Ni1 O15 97.7(6) 3_675 .
O1 Ni1 O15 89.6(5) . .
O13 Ni1 O13 90.3(7) 3_675 .
O1 Ni1 O13 85.7(5) . .
O15 Ni1 O13 93.4(5) . .
O13 Ni1 O2 82.8(5) 3_675 .
O1 Ni1 O2 100.4(5) . .
O15 Ni1 O2 93.4(5) . .
O13 Ni1 O2 170.9(5) . .
O13 Ni1 O8 83.6(5) 3_675 .
O1 Ni1 O8 88.9(5) . .
O15 Ni1 O8 175.8(4) . .
O13 Ni1 O8 82.6(5) . .
O2 Ni1 O8 90.7(5) . .
O13 Ni1 Ni2 132.5(4) 3_675 .
O1 Ni1 Ni2 44.7(4) . .
O15 Ni1 Ni2 82.6(4) . .
O13 Ni1 Ni2 42.6(4) . .
O2 Ni1 Ni2 144.7(4) . .
O8 Ni1 Ni2 93.54(9) . .
O13 Ni2 O14 88.2(6) . .
O13 Ni2 N2 178.1(7) . .
O14 Ni2 N2 90.7(7) . .
O13 Ni2 N1 96.6(6) . .
O14 Ni2 N1 93.8(7) . .
N2 Ni2 N1 81.9(7) . .
O13 Ni2 O1 84.4(5) . .
O14 Ni2 O1 86.7(6) . .
N2 Ni2 O1 97.1(6) . .
N1 Ni2 O1 178.9(7) . .
O13 Ni2 O2 80.2(5) . 2_765
O14 Ni2 O2 165.2(5) . 2_765
N2 Ni2 O2 101.0(7) . 2_765
N1 Ni2 O2 96.8(6) . 2_765
O1 Ni2 O2 82.9(5) . 2_765
O13 Ni2 Ni1 43.5(4) . .
O14 Ni2 Ni1 77.3(4) . .
N2 Ni2 Ni1 137.7(5) . .
N1 Ni2 Ni1 138.5(5) . .
O1 Ni2 Ni1 42.6(4) . .
O2 Ni2 Ni1 87.9(3) 2_765 .
O28 Ni3 O17 88.0(5) 2_665 .
O28 Ni3 N4 94.3(6) 2_665 .
O17 Ni3 N4 99.4(7) . .
O28 Ni3 O18 84.6(5) 2_665 .
O17 Ni3 O18 87.2(5) . .
N4 Ni3 O18 173.3(7) . .
O28 Ni3 N3 177.7(7) 2_665 .
O17 Ni3 N3 91.4(8) . .
N4 Ni3 N3 83.6(7) . .
O18 Ni3 N3 97.7(6) . .
O28 Ni3 O22 79.4(5) 2_665 .
O17 Ni3 O22 164.5(5) . .
N4 Ni3 O22 90.6(6) . .
O18 Ni3 O22 82.7(5) . .
N3 Ni3 O22 101.6(7) . .
O28 Ni3 Ni4 43.4(4) 2_665 2_665
O17 Ni3 Ni4 77.2(4) . 2_665
N4 Ni3 Ni4 137.2(5) . 2_665
O18 Ni3 Ni4 42.9(3) . 2_665
N3 Ni3 Ni4 138.5(5) . 2_665
O22 Ni3 Ni4 87.4(3) . 2_665
O28 Ni4 O16 96.5(5) 2_665 3_565
O28 Ni4 O18 172.3(5) 2_665 3_565
O16 Ni4 O18 90.4(5) 3_565 3_565
O28 Ni4 O28 90.4(7) 2_665 .
O16 Ni4 O28 93.6(5) 3_565 .
O18 Ni4 O28 85.6(5) 3_565 .
O28 Ni4 O22 83.4(5) 2_665 .
O16 Ni4 O22 92.5(5) 3_565 .
O18 Ni4 O22 99.9(5) 3_565 .
O28 Ni4 O22 171.7(5) . .
O28 Ni4 O24 84.1(5) 2_665 .
O16 Ni4 O24 176.8(5) 3_565 .
O18 Ni4 O24 88.9(5) 3_565 .
O28 Ni4 O24 83.3(5) . .
O22 Ni4 O24 90.6(4) . .
O28 Ni4 Ni3 132.7(4) 2_665 3_565
O16 Ni4 Ni3 83.1(4) 3_565 3_565
O18 Ni4 Ni3 44.6(4) 3_565 3_565
O28 Ni4 Ni3 42.8(4) . 3_565
O22 Ni4 Ni3 143.9(4) . 3_565
O24 Ni4 Ni3 94.26(9) . 3_565
O1W Ni5 O2W 94.4(10) . .
O1W Ni5 N6 92.3(11) . .
O2W Ni5 N6 165.8(11) . .
O1W Ni5 N5 88.3(13) . .
O2W Ni5 N5 89.3(12) . .
N6 Ni5 N5 78.4(12) . .
O1W Ni5 O3W 90.2(12) . .
O2W Ni5 O3W 91.4(10) . .
N6 Ni5 O3W 101.1(11) . .
N5 Ni5 O3W 178.3(14) . .
O1W Ni5 O4W 175.6(13) . .
O2W Ni5 O4W 84.2(12) . .
N6 Ni5 O4W 90.0(13) . .
N5 Ni5 O4W 95.9(15) . .
O3W Ni5 O4W 85.7(14) . .
O8 P1 O7 109.9(6) . .
O8 P1 O7 109.9(6) . 2_765
O7 P1 O7 109.1(6) . 2_765
O8 P1 O7 109.9(6) . 3_675
O7 P1 O7 109.1(6) . 3_675
O7 P1 O7 109.1(6) 2_765 3_675
O24 P2 O23 109.2(6) . 3_565
O24 P2 O23 109.2(6) . 2_665
O23 P2 O23 109.7(6) 3_565 2_665
O24 P2 O23 109.2(6) . .
O23 P2 O23 109.7(6) 3_565 .
O23 P2 O23 109.7(6) 2_665 .
O19 W1 O18 104.5(6) . .
O19 W1 O21 100.4(6) . .
O18 W1 O21 91.9(6) . .
O19 W1 O29 101.5(6) . 2_665
O18 W1 O29 89.6(5) . 2_665
O21 W1 O29 157.0(6) . 2_665
O19 W1 O20 100.1(6) . .
O18 W1 O20 155.2(5) . .
O21 W1 O20 86.9(6) . .
O29 W1 O20 82.3(5) 2_665 .
O19 W1 O23 170.4(6) . 2_665
O18 W1 O23 82.7(5) . 2_665
O21 W1 O23 85.5(5) . 2_665
O29 W1 O23 71.9(5) 2_665 2_665
O20 W1 O23 72.5(5) . 2_665
O3 W2 O2 103.7(7) . .
O3 W2 O4 102.6(6) . .
O2 W2 O4 92.0(6) . .
O3 W2 O11 100.7(6) . 3_675
O2 W2 O11 91.2(6) . 3_675
O4 W2 O11 155.0(6) . 3_675
O3 W2 O5 98.6(7) . .
O2 W2 O5 157.7(6) . .
O4 W2 O5 82.8(7) . .
O11 W2 O5 84.9(7) 3_675 .
O3 W2 O7 168.8(6) . 3_675
O2 W2 O7 86.6(5) . 3_675
O4 W2 O7 72.3(5) . 3_675
O11 W2 O7 83.1(5) 3_675 3_675
O5 W2 O7 71.1(5) . 3_675
O30 W3 O22 104.2(7) . .
O30 W3 O29 102.5(6) . .
O22 W3 O29 93.2(5) . .
O30 W3 O21 101.0(6) . .
O22 W3 O21 91.6(6) . .
O29 W3 O21 154.0(6) . .
O30 W3 O25 98.0(7) . .
O22 W3 O25 157.8(5) . .
O29 W3 O25 82.2(6) . .
O21 W3 O25 83.8(6) . .
O30 W3 O23 169.2(6) . .
O22 W3 O23 85.7(5) . .
O29 W3 O23 72.3(5) . .
O21 W3 O23 82.6(5) . .
O25 W3 O23 72.2(5) . .
O12 W4 O1 103.5(7) . .
O12 W4 O11 101.4(6) . .
O1 W4 O11 89.8(6) . .
O12 W4 O4 101.6(6) . .
O1 W4 O4 89.3(6) . .
O11 W4 O4 156.5(6) . .
O12 W4 O6 101.4(7) . .
O1 W4 O6 155.0(6) . .
O11 W4 O6 86.4(6) . .
O4 W4 O6 84.6(6) . .
O12 W4 O7 171.2(6) . 3_675
O1 W4 O7 82.9(5) . 3_675
O11 W4 O7 84.4(5) . 3_675
O4 W4 O7 72.2(5) . 3_675
O6 W4 O7 72.1(6) . 3_675
O27 W5 O20 104.0(7) . 3_565
O27 W5 O25 103.0(7) . .
O20 W5 O25 88.8(6) 3_565 .
O27 W5 O26 101.4(8) . 3_565
O20 W5 O26 87.3(6) 3_565 3_565
O25 W5 O26 155.5(6) . 3_565
O27 W5 O26 101.2(8) . .
O20 W5 O26 154.4(6) 3_565 .
O25 W5 O26 89.7(6) . .
O26 W5 O26 83.5(9) 3_565 .
O27 W5 O23 173.0(7) . .
O20 W5 O23 71.6(5) 3_565 .
O25 W5 O23 71.8(5) . .
O26 W5 O23 84.1(5) 3_565 .
O26 W5 O23 83.7(5) . .
O10 W6 O5 103.3(8) . .
O10 W6 O9 100.7(9) . .
O5 W6 O9 90.2(7) . .
O10 W6 O6 104.0(8) . .
O5 W6 O6 89.2(7) . .
O9 W6 O6 154.8(7) . .
O10 W6 O9 101.6(9) . 2_765
O5 W6 O9 155.1(7) . 2_765
O9 W6 O9 83.4(10) . 2_765
O6 W6 O9 86.6(7) . 2_765
O10 W6 O7 173.5(8) . 3_675
O5 W6 O7 72.0(5) . 3_675
O9 W6 O7 84.0(6) . 3_675
O6 W6 O7 71.8(5) . 3_675
O9 W6 O7 83.3(6) 2_765 3_675
N1 C1 C2 104.9(17) . .
N2 C2 C1 110.8(17) . .
N3 C3 C4 110(2) . .
N4 C4 C3 107(2) . .
O15 C5 O14 126.5(19) . .
O15 C5 C6 118.8(18) . .
O14 C5 C6 114.7(17) . .
C7 C6 C11 118.3(18) . .
C7 C6 C5 121.1(17) . .
C11 C6 C5 120.7(18) . .
C6 C7 C8 121.8(18) . .
C6 C7 H7 119.1 . .
C8 C7 H7 119.1 . .
C9 C8 C7 119.9(18) . .
C9 C8 C12 120.9(18) . .
C7 C8 C12 119.1(17) . .
C8 C9 C10 119.7(18) . .
C8 C9 H9 120.1 . .
C10 C9 H9 120.1 . .
C11 C10 C9 119.3(18) . .
C11 C10 H10 120.4 . .
C9 C10 H10 120.4 . .
C10 C11 C6 120.9(19) . .
C10 C11 H11 119.6 . .
C6 C11 H11 119.6 . .
O16 C12 O17 128.0(18) . .
O16 C12 C8 116.0(16) . .
O17 C12 C8 115.9(17) . .
N5 C13 C14 107(3) . .
N6 C14 C13 105(3) . .
O13 C15 C16 115(2) . .
N7 C16 C15 106.9(17) . .
N7 C16 C15 106.9(17) . 2_765
C15 C16 C15 111.9(15) . 2_765
N7 C16 C15 106.9(16) . 3_675
C15 C16 C15 111.9(15) . 3_675
C15 C16 C15 111.9(15) 2_765 3_675
O28 C17 C18 117(4) . .
N8 C18 C17 108(2) . .
N8 C18 C17 108(2) . 3_565
C17 C18 C17 111(2) . 3_565
N8 C18 C17 108(2) . 2_665
C17 C18 C17 111(2) . 2_665
C17 C18 C17 111(2) 3_565 2_665
C1 N1 Ni2 110.5(14) . .
C2 N2 Ni2 109.2(14) . .
C3 N3 Ni3 107.9(15) . .
C4 N4 Ni3 108.0(16) . .
C13 N5 Ni5 111(3) . .
C14 N6 Ni5 113(2) . .
W4 O1 Ni1 135.6(7) . .
W4 O1 Ni2 130.4(7) . .
Ni1 O1 Ni2 92.7(5) . .
W2 O2 Ni1 130.0(6) . .
W2 O2 Ni2 130.8(6) . 3_675
Ni1 O2 Ni2 94.7(5) . 3_675
W2 O4 W4 125.7(7) . .
W6 O5 W2 126.6(7) . .
W6 O6 W4 125.8(8) . .
P1 O7 W4 124.9(7) . 2_765
P1 O7 W2 125.1(7) . 2_765
W4 O7 W2 89.5(4) 2_765 2_765
P1 O7 W6 126.1(8) . 2_765
W4 O7 W6 89.9(4) 2_765 2_765
W2 O7 W6 90.1(4) 2_765 2_765
P1 O8 Ni1 123.7(5) . .
P1 O8 Ni1 123.7(5) . 3_675
Ni1 O8 Ni1 92.2(6) . 3_675
P1 O8 Ni1 123.7(5) . 2_765
Ni1 O8 Ni1 92.2(6) . 2_765
Ni1 O8 Ni1 92.2(6) 3_675 2_765
W6 O9 W6 153.5(10) . 3_675
W4 O11 W2 148.2(8) . 2_765
C15 O13 Ni1 115.9(13) . 2_765
C15 O13 Ni2 121.6(11) . .
Ni1 O13 Ni2 101.8(6) 2_765 .
C15 O13 Ni1 118.0(13) . .
Ni1 O13 Ni1 101.7(6) 2_765 .
Ni2 O13 Ni1 94.0(5) . .
C5 O14 Ni2 127.3(14) . .
C5 O15 Ni1 124.4(13) . .
C12 O16 Ni4 123.3(12) . 2_665
C12 O17 Ni3 127.4(12) . .
W1 O18 Ni4 135.6(7) . 2_665
W1 O18 Ni3 130.1(6) . .
Ni4 O18 Ni3 92.6(5) 2_665 .
W5 O20 W1 127.0(7) 2_665 .
W1 O21 W3 147.1(8) . .
W3 O22 Ni4 130.4(7) . .
W3 O22 Ni3 130.8(6) . .
Ni4 O22 Ni3 94.2(5) . .
P2 O23 W3 127.0(7) . .
P2 O23 W1 124.4(7) . 3_565
W3 O23 W1 90.0(4) . 3_565
P2 O23 W5 125.2(8) . .
W3 O23 W5 89.9(4) . .
W1 O23 W5 88.8(4) 3_565 .
P2 O24 Ni4 124.4(4) . .
P2 O24 Ni4 124.4(4) . 3_565
Ni4 O24 Ni4 91.2(6) . 3_565
P2 O24 Ni4 124.4(4) . 2_665
Ni4 O24 Ni4 91.2(6) . 2_665
Ni4 O24 Ni4 91.2(6) 3_565 2_665
W5 O25 W3 125.9(7) . .
W5 O26 W5 153.3(8) 2_665 .
C17 O28 Ni4 114.6(19) . 3_565
C17 O28 Ni3 122.0(14) . 3_565
Ni4 O28 Ni3 102.6(6) 3_565 3_565
C17 O28 Ni4 118.7(18) . .
Ni4 O28 Ni4 101.4(6) 3_565 .
Ni3 O28 Ni4 93.8(5) 3_565 .
W3 O29 W1 125.2(7) . 3_565

loop_
_geom_bond_atom_site_label_1
_geom_bond_atom_site_label_2
_geom_bond_distance
_geom_bond_site_symmetry_2
Ni1 O13 1.997(13) 3_675
Ni1 O1 2.004(13) .
Ni1 O15 2.009(13) .
Ni1 O13 2.040(12) .
Ni1 O2 2.065(13) .
Ni1 O8 2.172(12) .
Ni1 Ni2 2.959(3) .
Ni2 O13 2.007(13) .
Ni2 O14 2.060(15) .
Ni2 N2 2.07(2) .
Ni2 N1 2.069(18) .
Ni2 O1 2.085(13) .
Ni2 O2 2.158(13) 2_765
Ni3 O28 2.011(13) 2_665
Ni3 O17 2.060(14) .
Ni3 N4 2.073(17) .
Ni3 O18 2.075(12) .
Ni3 N3 2.081(19) .
Ni3 O22 2.210(12) .
Ni3 Ni4 2.954(3) 2_665
Ni4 O28 1.998(13) 2_665
Ni4 O16 2.001(13) 3_565
Ni4 O18 2.012(13) 3_565
Ni4 O28 2.034(13) .
Ni4 O22 2.059(12) .
Ni4 O24 2.183(11) .
Ni5 O1W 2.05(3) .
Ni5 O2W 2.11(3) .
Ni5 N6 2.11(3) .
Ni5 N5 2.12(4) .
Ni5 O3W 2.17(3) .
Ni5 O4W 2.17(4) .
P1 O8 1.55(2) .
P1 O7 1.554(12) .
P1 O7 1.554(12) 2_765
P1 O7 1.554(12) 3_675
P2 O24 1.52(2) .
P2 O23 1.545(12) 3_565
P2 O23 1.545(13) 2_665
P2 O23 1.546(12) .
W1 O19 1.713(13) .
W1 O18 1.830(12) .
W1 O21 1.895(14) .
W1 O29 1.938(15) 2_665
W1 O20 1.948(13) .
W1 O23 2.423(12) 2_665
W2 O3 1.704(14) .
W2 O2 1.822(14) .
W2 O4 1.909(13) .
W2 O11 1.918(13) 3_675
W2 O5 1.989(15) .
W2 O7 2.433(12) 3_675
W3 O30 1.712(14) .
W3 O22 1.826(12) .
W3 O29 1.917(14) .
W3 O21 1.938(13) .
W3 O25 1.997(14) .
W3 O23 2.417(13) .
W4 O12 1.731(13) .
W4 O1 1.825(13) .
W4 O11 1.917(14) .
W4 O4 1.933(13) .
W4 O6 1.954(15) .
W4 O7 2.421(12) 3_675
W5 O27 1.734(15) .
W5 O20 1.898(13) 3_565
W5 O25 1.900(14) .
W5 O26 1.905(14) 3_565
W5 O26 1.914(15) .
W5 O23 2.495(14) .
W6 O10 1.70(2) .
W6 O5 1.886(16) .
W6 O9 1.888(17) .
W6 O6 1.916(16) .
W6 O9 1.934(16) 2_765
W6 O7 2.458(14) 3_675
C1 N1 1.473(10) .
C1 C2 1.514(10) .
C2 N2 1.473(10) .
C3 N3 1.470(10) .
C3 C4 1.518(10) .
C4 N4 1.474(10) .
C5 O15 1.23(2) .
C5 O14 1.29(2) .
C5 C6 1.48(3) .
C6 C7 1.37(3) .
C6 C11 1.39(3) .
C7 C8 1.39(3) .
C7 H7 0.9300 .
C8 C9 1.36(3) .
C8 C12 1.50(3) .
C9 C10 1.41(3) .
C9 H9 0.9300 .
C10 C11 1.38(3) .
C10 H10 0.9300 .
C11 H11 0.9300 .
C12 O16 1.25(2) .
C12 O17 1.26(2) .
C13 N5 1.471(10) .
C13 C14 1.521(10) .
C14 N6 1.476(10) .
C15 O13 1.39(3) .
C15 C16 1.522(10) .
C16 N7 1.471(10) .
C17 O28 1.36(4) .
C17 C18 1.521(10) .
C18 N8 1.471(10) .
